data_1512230
loop_
_publ_author_name
'Zhan, Ming'
'Zhang, Shaoguang'
'Zhang, Wen-Xiong'
'Xi, Zhenfeng'

_publ_section_title
;
 Diazo Compounds as Electrophiles To React with 1,4-Dilithio-1,3-dienes:
 Efficient Synthesis of 1-Imino-pyrrole Derivatives.
;
_journal_issue 16
_journal_name_full 'Organic letters'
_journal_page_first 4182
_journal_page_last 4185
_journal_paper_doi 10.1021/ol401878q
_journal_volume 15
_journal_year 2013
_chemical_formula_moiety 'C54 H72 Cl3 Li N4 O3 Zn2'
_chemical_formula_sum 'C54 H72 Cl3 Li N4 O3 Zn2'
_chemical_formula_weight 1069.19
_chemical_name_systematic
;
 ? 
;
_space_group_crystal_system triclinic
_space_group_IT_number 2
_space_group_name_Hall '-P 1'
_space_group_name_H-M_alt 'P -1'
_symmetry_space_group_name_Hall '-P 1'
_symmetry_space_group_name_H-M 'P -1'
_atom_sites_solution_hydrogens geom
_atom_sites_solution_primary iterative
_atom_sites_solution_secondary difmap
_audit_creation_date 2013-05-11
_audit_creation_method
;
  Olex2 1.2
  (compiled Dec  5 2012 16:20:19, GUI svn.r4385)
;
_cell_angle_alpha 98.104(4)
_cell_angle_beta 105.226(4)
_cell_angle_gamma 93.471(4)
_cell_formula_units_Z 2
_cell_length_a 12.6665(5)
_cell_length_b 13.2379(6)
_cell_length_c 16.9687(10)
_cell_measurement_reflns_used 8901
_cell_measurement_temperature 179.99(10)
_cell_measurement_theta_max 28.6850
_cell_measurement_theta_min 3.3850
_cell_volume 2703.8(2)
_computing_cell_refinement
;
CrysAlisPro, Agilent Technologies,
Version 1.171.36.28 (release 01-02-2013 CrysAlis171 .NET)
(compiled Feb  1 2013,16:14:44)
;
_computing_data_collection
;
CrysAlisPro, Agilent Technologies,
Version 1.171.36.28 (release 01-02-2013 CrysAlis171 .NET)
(compiled Feb  1 2013,16:14:44)
;
_computing_data_reduction
;
CrysAlisPro, Agilent Technologies,
Version 1.171.36.28 (release 01-02-2013 CrysAlis171 .NET)
(compiled Feb  1 2013,16:14:44)
;
_computing_molecular_graphics
;
O. V. Dolomanov, L. J. Bourhis, R. J. Gildea, J. A. K. Howard and H. Puschmann,
OLEX2: a complete structure solution, refinement and analysis program.
J. Appl. Cryst. (2009). 42, 339-341.
;
_computing_publication_material
;
O. V. Dolomanov, L. J. Bourhis, R. J. Gildea, J. A. K. Howard and H. Puschmann,
OLEX2: a complete structure solution, refinement and analysis program.
J. Appl. Cryst. (2009). 42, 339-341.
;
_computing_structure_refinement
;
XL, G.M. Sheldrick, Acta Cryst.
(2008). A64, 112-122
;
_computing_structure_solution 'SUPERFLIP, J. Appl. Cryst. (2007) 40, 786-790'
_diffrn_ambient_temperature 179.99(10)
_diffrn_detector_area_resol_mean 10.3914
_diffrn_measured_fraction_theta_full 0.9986
_diffrn_measured_fraction_theta_max 0.8438
_diffrn_measurement_details
;
  1 omega  -62.00   34.00   1.0000    5.9600
omega____ theta____ kappa____ phi______ frames
    -       11.5565  -57.0000 -120.0000 96

  2 omega   73.00  100.00   1.0000    5.9600
omega____ theta____ kappa____ phi______ frames
    -       11.5565 -178.0000  120.0000 27

  3 omega  -61.00    1.00   1.0000    5.9600
omega____ theta____ kappa____ phi______ frames
    -       11.5565  -57.0000  150.0000 62

  4 omega  -22.00   25.00   1.0000    5.9600
omega____ theta____ kappa____ phi______ frames
    -       11.5565   77.0000    0.0000 47

  5 omega   34.00   89.00   1.0000    5.9600
omega____ theta____ kappa____ phi______ frames
    -       11.5565   77.0000    0.0000 55

  6 omega   16.00   41.00   1.0000    5.9600
omega____ theta____ kappa____ phi______ frames
    -       11.5565  -57.0000  150.0000 25

  7 omega    0.00   25.00   1.0000    5.9600
omega____ theta____ kappa____ phi______ frames
    -      -12.3378  -99.0000    0.0000 25

  8 omega -102.00  -57.00   1.0000    5.9600
omega____ theta____ kappa____ phi______ frames
    -      -12.3378 -178.0000   30.0000 45
;
_diffrn_measurement_device_type 'SuperNova, Dual, Cu at zero, Atlas'
_diffrn_measurement_method '\w scans'
_diffrn_orient_matrix_UB_11 0.0125391000
_diffrn_orient_matrix_UB_12 -0.0110826000
_diffrn_orient_matrix_UB_13 0.0409464000
_diffrn_orient_matrix_UB_21 -0.0564439000
_diffrn_orient_matrix_UB_22 -0.0008680000
_diffrn_orient_matrix_UB_23 -0.0011791000
_diffrn_orient_matrix_UB_31 -0.0077770000
_diffrn_orient_matrix_UB_32 -0.0532581000
_diffrn_orient_matrix_UB_33 -0.0158071000
_diffrn_radiation_monochromator mirror
_diffrn_radiation_type 'Mo K\a'
_diffrn_radiation_wavelength 0.7107
_diffrn_reflns_av_R_equivalents 0.0283
_diffrn_reflns_av_unetI/netI 0.0400
_diffrn_reflns_limit_h_max 15
_diffrn_reflns_limit_h_min -15
_diffrn_reflns_limit_k_max 16
_diffrn_reflns_limit_k_min -16
_diffrn_reflns_limit_l_max 16
_diffrn_reflns_limit_l_min -20
_diffrn_reflns_number 24187
_diffrn_reflns_theta_full 26.02
_diffrn_reflns_theta_max 26.02
_diffrn_reflns_theta_min 2.92
_diffrn_source 'SuperNova (Mo) X-ray Source'
_exptl_absorpt_coefficient_mu 1.080
_exptl_absorpt_correction_T_max 1.00000
_exptl_absorpt_correction_T_min 0.57579
_exptl_absorpt_correction_type multi-scan
_exptl_absorpt_process_details
;
CrysAlisPro, Agilent Technologies,
Version 1.171.36.28 (release 01-02-2013 CrysAlis171 .NET)
(compiled Feb  1 2013,16:14:44)
Empirical absorption correction using spherical harmonics,
 implemented in SCALE3 ABSPACK scaling algorithm.
;
_exptl_crystal_colour
;
;
_exptl_crystal_density_diffrn 1.313
_exptl_crystal_density_method 'not measured'
_exptl_crystal_description
;
;
_exptl_crystal_F_000 1124
_exptl_crystal_size_max 0.3
_exptl_crystal_size_mid 0.3
_exptl_crystal_size_min 0.3
_refine_diff_density_max 1.021
_refine_diff_density_min -0.679
_refine_diff_density_rms 0.059
_refine_ls_extinction_method none
_refine_ls_goodness_of_fit_ref 1.021
_refine_ls_hydrogen_treatment none
_refine_ls_matrix_type full
_refine_ls_number_parameters 656
_refine_ls_number_reflns 10650
_refine_ls_number_restraints 0
_refine_ls_restrained_S_all 1.021
_refine_ls_R_factor_all 0.0572
_refine_ls_R_factor_gt 0.0416
_refine_ls_shift/su_max 0.001
_refine_ls_shift/su_mean 0.000
_refine_ls_structure_factor_coef Fsqd
_refine_ls_weighting_details 'calc w=1/[\s^2^(Fo^2^)+(0.0504P)^2^+1.8422P] where P=(Fo^2^+2Fc^2^)/3'
_refine_ls_weighting_scheme calc
_refine_ls_wR_factor_gt 0.1009
_refine_ls_wR_factor_ref 0.1117
_reflns_number_gt 8437
_reflns_number_total 10650
_reflns_threshold_expression >2sigma(I)
_cod_data_source_file ol401878q_si_005.cif
_cod_data_source_block 13may06c
_cod_database_code 1512230
_chemical_oxdiff_formula 'C42 H38 N4 Zn'
_reflns_odcompleteness_completeness 99.86
_reflns_odcompleteness_iscentric 1
_reflns_odcompleteness_theta 26.32
_olex2_refinement_description
;
1. Fixed Uiso
 At 1.2 times of:
  H3 of C3, H11 of C11, H12 of C12, H13 of C13, {H21A,H21B} of C21, {H22A,
  H22B} of C22, {H24A,H24B} of C24, {H25A,H25B} of C25, {H27A,H27B} of C27,
  {H28A,H28B} of C28, H32 of C32, H33 of C33, H34 of C34, H35 of C35, H36 of
  C36, H38 of C38, H39 of C39, H40 of C40, H41 of C41, H42 of C42, {H43A,H43B}
  of C43, {H44A,H44B} of C44, {H45A,H45B} of C45, {H46A,H46B} of C46, {H47A,
  H47B} of C47, {H48A,H48B} of C48, {H49A,H49B} of C49, {H50A,H50B} of C50,
  {H51A,H51B} of C51, {H52A,H52B} of C52, {H53A,H53B} of C53, {H54A,H54B} of
  C54, {H12A,H12B} of C127, {H12C,H12D} of C128, H4 of C4, H5 of C5, H6 of C6,
  {H18A,H18B} of C18, {H19A,H19B} of C19, H7 of C7, H9 of C9, H10 of C10, {H15A,
  H15B} of C151, {H15C,H15D} of C152, {H15E,H15F} of C153, {H15G,H15H} of C154
 At 1.5 times of:
  {H23A,H23B,H23C} of C23, {H26A,H26B,H26C} of C26, {H29A,H29B,H29C} of C29,
  {H12E,H12F,H12G} of C129, {H20A,H20B,H20C} of C20
2. Uiso/Uaniso restraints and constraints
Uanis(C51) = Uanis(C52)
Uanis(C50) = Uanis(C49)
Uanis(C151) = Uanis(C154)
3. Others
 1-Sof(H27A)=1-Sof(H27A)=1-Sof(H27A)=1-Sof(H27A)=1-Sof(H27A)=1-Sof(H27A)=1-
 Sof(H27A)=1-Sof(H27A)=1-Sof(H27A)=1-Sof(H27A)=Sof(C127)=Sof(H12A)=Sof(H12B)=
 Sof(C128)=Sof(H12C)=Sof(H12D)=Sof(C129)=Sof(H12E)=Sof(H12F)=Sof(H12G)
 1-Sof(H51A)=1-Sof(H51A)=1-Sof(H51A)=Sof(C52)=Sof(H52A)=Sof(H52B)=1-Sof(H51A)=
 1-Sof(H51A)=1-Sof(H51A)=1-Sof(H51A)=1-Sof(H51A)=1-Sof(H51A)=Sof(C151)=
 Sof(H15A)=Sof(H15B)=Sof(C152)=Sof(H15C)=Sof(H15D)=1-Sof(H51A)=1-Sof(H51A)=1-
 Sof(H51A)=Sof(C154)=Sof(H15G)=Sof(H15H)
4.a Secondary CH2 refined with riding coordinates:
 C18(H18A,H18B), C19(H19A,H19B), C21(H21A,H21B), C22(H22A,H22B), C24(H24A,
 H24B), C25(H25A,H25B), C27(H27A,H27B), C28(H28A,H28B), C43(H43A,H43B),
 C44(H44A,H44B), C45(H45A,H45B), C46(H46A,H46B), C47(H47A,H47B), C48(H48A,H48B),
  C49(H49A,H49B), C50(H50A,H50B), C51(H51A,H51B), C52(H52A,H52B), C53(H53A,
 H53B), C54(H54A,H54B), C127(H12A,H12B), C128(H12C,H12D), C151(H15A,H15B),
 C152(H15C,H15D), C153(H15E,H15F), C154(H15G,H15H)
4.b Aromatic/amide H refined with riding coordinates:
 C3(H3), C4(H4), C5(H5), C6(H6), C7(H7), C9(H9), C10(H10), C11(H11), C12(H12),
 C13(H13), C32(H32), C33(H33), C34(H34), C35(H35), C36(H36), C38(H38), C39(H39),
  C40(H40), C41(H41), C42(H42)
4.c Idealised Me refined as rotating group:
 C20(H20A,H20B,H20C), C23(H23A,H23B,H23C), C26(H26A,H26B,H26C), C29(H29A,H29B,
 H29C), C129(H12E,H12F,H12G)
;

loop_
_space_group_symop_id
_space_group_symop_operation_xyz
1 'x, y, z'
2 '-x, -y, -z'

loop_
_atom_site_label
_atom_site_type_symbol
_atom_site_fract_x
_atom_site_fract_y
_atom_site_fract_z
_atom_site_U_iso_or_equiv
_atom_site_adp_type
_atom_site_occupancy
_atom_site_symmetry_multiplicity
_atom_site_calc_flag
_atom_site_refinement_flags
_atom_site_disorder_assembly
_atom_site_disorder_group
Zn1 Zn 0.71194(3) 0.31327(2) 0.75004(2) 0.03943(10) Uani 1 1 d . . .
Zn2 Zn 0.96108(2) 0.30214(2) 0.738316(19) 0.03378(10) Uani 1 1 d . . .
Li1 Li 0.6714(5) 0.5459(4) 0.8881(3) 0.0539(13) Uani 1 1 d . . .
Cl1 Cl 0.58317(6) 0.40323(5) 0.78416(4) 0.04074(16) Uani 1 1 d . B .
Cl2 Cl 0.88769(6) 0.38883(6) 0.84134(4) 0.04581(18) Uani 1 1 d . . .
Cl3 Cl 1.12135(5) 0.25117(6) 0.79178(5) 0.04623(18) Uani 1 1 d . . .
O1 O 0.81360(18) 0.62379(17) 0.91286(13) 0.0521(5) Uani 1 1 d . B .
O2 O 0.5759(2) 0.65077(19) 0.8611(2) 0.0847(9) Uani 1 1 d . B .
O3 O 0.6740(3) 0.4973(3) 0.98901(18) 0.0871(10) Uani 1 1 d . B .
N1 N 0.77130(18) 0.12771(17) 0.83389(14) 0.0373(5) Uani 1 1 d . . .
N2 N 0.74584(17) 0.16879(16) 0.76080(14) 0.0331(5) Uani 1 1 d . . .
N3 N 0.91051(17) 0.39949(15) 0.65885(14) 0.0340(5) Uani 1 1 d . A .
N4 N 0.96200(18) 0.50046(16) 0.67083(15) 0.0387(5) Uani 1 1 d . . .
C1 C 0.6926(2) 0.1121(2) 0.86769(18) 0.0368(6) Uani 1 1 d . . .
C2 C 0.7237(2) 0.0713(2) 0.94729(18) 0.0375(6) Uani 1 1 d . . .
C3 C 0.8296(2) 0.0468(2) 0.97876(19) 0.0449(7) Uani 1 1 d . . .
H3 H 0.8841 0.0610 0.9515 0.054 Uiso 1 1 calc R . .
C4 C 0.8574(3) 0.0020(2) 1.0493(2) 0.0515(8) Uani 1 1 d . . .
H4 H 0.9305 -0.0150 1.0691 0.062 Uiso 1 1 calc R . .
C5 C 0.7821(3) -0.0184(2) 1.0911(2) 0.0491(8) Uani 1 1 d . . .
H5 H 0.8014 -0.0518 1.1382 0.059 Uiso 1 1 calc R . .
C6 C 0.6778(3) 0.0101(3) 1.0640(2) 0.0611(9) Uani 1 1 d . . .
H6 H 0.6255 -0.0004 1.0940 0.073 Uiso 1 1 calc R . .
C7 C 0.6487(3) 0.0543(3) 0.9928(2) 0.0563(9) Uani 1 1 d . . .
H7 H 0.5762 0.0734 0.9746 0.068 Uiso 1 1 calc R . .
C8 C 0.5746(2) 0.1203(2) 0.82679(18) 0.0357(6) Uani 1 1 d . . .
C9 C 0.5109(2) 0.1866(2) 0.8596(2) 0.0456(7) Uani 1 1 d . . .
H9 H 0.5436 0.2324 0.9097 0.055 Uiso 1 1 calc R . .
C10 C 0.4003(2) 0.1871(2) 0.8204(2) 0.0523(8) Uani 1 1 d . . .
H10 H 0.3580 0.2334 0.8437 0.063 Uiso 1 1 calc R . .
C11 C 0.3516(2) 0.1211(2) 0.7482(2) 0.0470(7) Uani 1 1 d . . .
H11 H 0.2758 0.1215 0.7213 0.056 Uiso 1 1 calc R . .
C12 C 0.4132(2) 0.0548(2) 0.7151(2) 0.0499(8) Uani 1 1 d . . .
H12 H 0.3797 0.0086 0.6653 0.060 Uiso 1 1 calc R . .
C13 C 0.5243(2) 0.0544(2) 0.75360(19) 0.0442(7) Uani 1 1 d . . .
H13 H 0.5663 0.0085 0.7295 0.053 Uiso 1 1 calc R . .
C14 C 0.8137(2) 0.14523(18) 0.71220(16) 0.0323(6) Uani 1 1 d . . .
C15 C 0.8213(2) 0.20452(18) 0.65050(16) 0.0309(6) Uani 1 1 d . . .
C16 C 0.7453(2) 0.28981(18) 0.63459(17) 0.0347(6) Uani 1 1 d . A .
C17 C 0.8022(2) 0.3862(2) 0.6304(2) 0.0434(7) Uani 1 1 d . . .
C18 C 0.8792(2) 0.0546(2) 0.72538(18) 0.0363(6) Uani 1 1 d . . .
H18A H 0.9247 0.0649 0.7836 0.044 Uiso 1 1 calc R . .
H18B H 0.9296 0.0515 0.6895 0.044 Uiso 1 1 calc R . .
C19 C 0.8066(3) -0.0483(2) 0.7064(2) 0.0488(8) Uani 1 1 d . . .
H19A H 0.7647 -0.0501 0.7480 0.059 Uiso 1 1 calc R . .
H19B H 0.7531 -0.0544 0.6512 0.059 Uiso 1 1 calc R . .
C20 C 0.8751(4) -0.1377(3) 0.7076(2) 0.0689(11) Uani 1 1 d . . .
H20A H 0.9149 -0.1372 0.6653 0.103 Uiso 1 1 calc R . .
H20B H 0.8271 -0.2019 0.6961 0.103 Uiso 1 1 calc R . .
H20C H 0.9279 -0.1319 0.7622 0.103 Uiso 1 1 calc R . .
C21 C 0.8698(2) 0.16438(19) 0.57992(16) 0.0361(6) Uani 1 1 d . . .
H21A H 0.9460 0.1494 0.6046 0.043 Uiso 1 1 calc R . .
H21B H 0.8743 0.2201 0.5474 0.043 Uiso 1 1 calc R . .
C22 C 0.8085(3) 0.0686(2) 0.52000(19) 0.0527(8) Uani 1 1 d . . .
H22A H 0.8104 0.0099 0.5505 0.063 Uiso 1 1 calc R . .
H22B H 0.7305 0.0803 0.4979 0.063 Uiso 1 1 calc R . .
C23 C 0.8578(3) 0.0418(3) 0.4488(2) 0.0664(10) Uani 1 1 d . . .
H23A H 0.8432 0.0933 0.4122 0.100 Uiso 1 1 calc R . .
H23B H 0.8248 -0.0258 0.4178 0.100 Uiso 1 1 calc R . .
H23C H 0.9374 0.0406 0.4703 0.100 Uiso 1 1 calc R . .
C24 C 0.6374(2) 0.2566(2) 0.56517(18) 0.0396(7) Uani 1 1 d . . .
H24A H 0.5959 0.3172 0.5579 0.047 Uiso 1 1 calc R A .
H24B H 0.6562 0.2342 0.5128 0.047 Uiso 1 1 calc R . .
C25 C 0.5623(2) 0.1707(2) 0.5798(2) 0.0448(7) Uani 1 1 d . A .
H25A H 0.6051 0.1122 0.5934 0.054 Uiso 1 1 calc R . .
H25B H 0.5343 0.1955 0.6275 0.054 Uiso 1 1 calc R . .
C26 C 0.4656(3) 0.1347(2) 0.5034(2) 0.0608(10) Uani 1 1 d . . .
H26A H 0.4239 0.1927 0.4894 0.091 Uiso 1 1 calc R A .
H26B H 0.4176 0.0811 0.5149 0.091 Uiso 1 1 calc R . .
H26C H 0.4931 0.1071 0.4568 0.091 Uiso 1 1 calc R . .
C27 C 0.7460(4) 0.4673(4) 0.5773(4) 0.0321(15) Uani 0.588(10) 1 d P A 2
H27A H 0.8029 0.5139 0.5666 0.039 Uiso 0.588(10) 1 calc PR A 2
H27B H 0.6981 0.4317 0.5233 0.039 Uiso 0.588(10) 1 calc PR A 2
C28 C 0.6789(6) 0.5277(5) 0.6242(3) 0.0511(18) Uani 0.588(10) 1 d P A 2
H28A H 0.7268 0.5602 0.6791 0.061 Uiso 0.588(10) 1 calc PR A 2
H28B H 0.6209 0.4807 0.6331 0.061 Uiso 0.588(10) 1 calc PR A 2
C29 C 0.6261(6) 0.6099(5) 0.5783(6) 0.064(2) Uani 0.588(10) 1 d P A 2
H29A H 0.6832 0.6627 0.5773 0.095 Uiso 0.588(10) 1 calc PR A 2
H29B H 0.5748 0.6411 0.6064 0.095 Uiso 0.588(10) 1 calc PR A 2
H29C H 0.5861 0.5791 0.5215 0.095 Uiso 0.588(10) 1 calc PR A 2
C30 C 1.0559(2) 0.5068(2) 0.65477(16) 0.0353(6) Uani 1 1 d . . .
C31 C 1.1190(2) 0.6103(2) 0.67792(17) 0.0374(6) Uani 1 1 d . . .
C32 C 1.0973(3) 0.6823(2) 0.7374(2) 0.0502(8) Uani 1 1 d . . .
H32 H 1.0414 0.6659 0.7628 0.060 Uiso 1 1 calc R . .
C33 C 1.1566(3) 0.7785(2) 0.7603(2) 0.0632(10) Uani 1 1 d . . .
H33 H 1.1416 0.8271 0.8017 0.076 Uiso 1 1 calc R . .
C34 C 1.2359(3) 0.8037(3) 0.7238(2) 0.0605(9) Uani 1 1 d . . .
H34 H 1.2773 0.8691 0.7405 0.073 Uiso 1 1 calc R . .
C35 C 1.2559(3) 0.7344(3) 0.6629(2) 0.0595(9) Uani 1 1 d . . .
H35 H 1.3086 0.7530 0.6353 0.071 Uiso 1 1 calc R . .
C36 C 1.1992(2) 0.6366(3) 0.64111(19) 0.0500(8) Uani 1 1 d . . .
H36 H 1.2160 0.5878 0.6006 0.060 Uiso 1 1 calc R . .
C37 C 1.1023(2) 0.4212(2) 0.61332(17) 0.0376(6) Uani 1 1 d . . .
C38 C 1.2044(3) 0.3919(3) 0.6482(2) 0.0602(9) Uani 1 1 d . . .
H38 H 1.2479 0.4276 0.7003 0.072 Uiso 1 1 calc R . .
C39 C 1.2444(4) 0.3095(3) 0.6072(3) 0.0788(12) Uani 1 1 d . . .
H39 H 1.3138 0.2878 0.6319 0.095 Uiso 1 1 calc R . .
C40 C 1.1817(4) 0.2605(3) 0.5306(3) 0.0739(12) Uani 1 1 d . . .
H40 H 1.2082 0.2046 0.5025 0.089 Uiso 1 1 calc R . .
C41 C 1.0816(3) 0.2912(3) 0.4944(2) 0.0647(10) Uani 1 1 d . . .
H41 H 1.0400 0.2582 0.4409 0.078 Uiso 1 1 calc R . .
C42 C 1.0418(3) 0.3697(2) 0.53578(19) 0.0491(8) Uani 1 1 d . . .
H42 H 0.9714 0.3895 0.5111 0.059 Uiso 1 1 calc R . .
C43 C 0.8584(3) 0.6702(3) 0.8566(2) 0.0628(9) Uani 1 1 d . . .
H43A H 0.8000 0.6967 0.8158 0.075 Uiso 1 1 calc R B .
H43B H 0.8949 0.6202 0.8265 0.075 Uiso 1 1 calc R . .
C44 C 0.9408(4) 0.7570(4) 0.9093(3) 0.0951(16) Uani 1 1 d . B .
H44A H 1.0085 0.7599 0.8906 0.114 Uiso 1 1 calc R . .
H44B H 0.9095 0.8235 0.9061 0.114 Uiso 1 1 calc R . .
C45 C 0.9651(4) 0.7342(3) 0.9950(3) 0.0879(14) Uani 1 1 d . . .
H45A H 0.9412 0.7880 1.0314 0.105 Uiso 1 1 calc R B .
H45B H 1.0449 0.7304 1.0177 0.105 Uiso 1 1 calc R . .
C46 C 0.9016(3) 0.6325(3) 0.9883(2) 0.0709(11) Uani 1 1 d . B .
H46A H 0.9489 0.5760 0.9850 0.085 Uiso 1 1 calc R . .
H46B H 0.8719 0.6307 1.0365 0.085 Uiso 1 1 calc R . .
C47 C 0.5167(4) 0.6587(3) 0.7803(4) 0.1007(17) Uani 1 1 d . . .
H47A H 0.4365 0.6512 0.7741 0.121 Uiso 1 1 calc R B .
H47B H 0.5338 0.6056 0.7396 0.121 Uiso 1 1 calc R . .
C48 C 0.5543(5) 0.7649(4) 0.7688(5) 0.129(2) Uani 1 1 d . B .
H48A H 0.6204 0.7647 0.7481 0.155 Uiso 1 1 calc R . .
H48B H 0.4953 0.7940 0.7305 0.155 Uiso 1 1 calc R . .
C49 C 0.5792(8) 0.8210(5) 0.8534(6) 0.177(3) Uani 1 1 d . . .
H49A H 0.6460 0.8696 0.8648 0.213 Uiso 1 1 calc R B .
H49B H 0.5174 0.8610 0.8594 0.213 Uiso 1 1 calc R . .
C50 C 0.5962(7) 0.7516(4) 0.9107(5) 0.177(3) Uani 1 1 d . B .
H50A H 0.5448 0.7597 0.9456 0.213 Uiso 1 1 calc R . .
H50B H 0.6725 0.7633 0.9471 0.213 Uiso 1 1 calc R . .
C51 C 0.6582(9) 0.5347(10) 1.0648(5) 0.104(4) Uani 0.667(12) 1 d P B 4
H51A H 0.7090 0.5979 1.0887 0.125 Uiso 0.667(12) 1 calc PR B 4
H51B H 0.5823 0.5547 1.0551 0.125 Uiso 0.667(12) 1 calc PR B 4
C52 C 0.673(3) 0.472(3) 1.1208(13) 0.104(4) Uani 0.333(12) 1 d P B 4
H52A H 0.6058 0.4629 1.1399 0.125 Uiso 0.333(12) 1 calc PR B 4
H52B H 0.7355 0.5002 1.1692 0.125 Uiso 0.333(12) 1 calc PR B 4
C53 C 0.6953(11) 0.3723(9) 1.0766(5) 0.171(7) Uani 0.667(12) 1 d P B 4
H53A H 0.6273 0.3245 1.0551 0.205 Uiso 0.667(12) 1 calc PR B 4
H53B H 0.7513 0.3394 1.1143 0.205 Uiso 0.667(12) 1 calc PR B 4
C54 C 0.7376(8) 0.4010(8) 1.0059(7) 0.082(3) Uani 0.667(12) 1 d P B 4
H54A H 0.7172 0.3457 0.9572 0.098 Uiso 0.667(12) 1 calc PR B 4
H54B H 0.8183 0.4188 1.0231 0.098 Uiso 0.667(12) 1 calc PR B 4
C127 C 0.7329(6) 0.4782(5) 0.6260(5) 0.028(2) Uani 0.412(10) 1 d P A 1
H12A H 0.6630 0.4615 0.6394 0.034 Uiso 0.412(10) 1 calc PR A 1
H12B H 0.7738 0.5390 0.6655 0.034 Uiso 0.412(10) 1 calc PR A 1
C128 C 0.7103(7) 0.4991(6) 0.5366(6) 0.040(2) Uani 0.412(10) 1 d P A 1
H12C H 0.7806 0.5189 0.5250 0.048 Uiso 0.412(10) 1 calc PR A 1
H12D H 0.6747 0.4360 0.4977 0.048 Uiso 0.412(10) 1 calc PR A 1
C129 C 0.6356(8) 0.5850(8) 0.5238(8) 0.061(3) Uani 0.412(10) 1 d P A 1
H12E H 0.5665 0.5656 0.5362 0.091 Uiso 0.412(10) 1 calc PR A 1
H12F H 0.6200 0.5963 0.4662 0.091 Uiso 0.412(10) 1 calc PR A 1
H12G H 0.6722 0.6481 0.5608 0.091 Uiso 0.412(10) 1 calc PR A 1
C151 C 0.6338(18) 0.5897(18) 1.0457(11) 0.090(5) Uani 0.333(12) 1 d P B 3
H15A H 0.6821 0.6548 1.0567 0.108 Uiso 0.333(12) 1 calc PR B 3
H15B H 0.5563 0.6016 1.0220 0.108 Uiso 0.333(12) 1 calc PR B 3
C152 C 0.6496(14) 0.5366(14) 1.1219(10) 0.083(5) Uani 0.333(12) 1 d P B 3
H15C H 0.6742 0.5883 1.1728 0.100 Uiso 0.333(12) 1 calc PR B 3
H15D H 0.5789 0.5000 1.1215 0.100 Uiso 0.333(12) 1 calc PR B 3
C153 C 0.7311(15) 0.4642(10) 1.1211(7) 0.128(5) Uani 0.667(12) 1 d P B 3
H15E H 0.7178 0.4047 1.1479 0.154 Uiso 0.667(12) 1 calc PR B 3
H15F H 0.8072 0.4969 1.1462 0.154 Uiso 0.667(12) 1 calc PR B 3
C154 C 0.7011(19) 0.433(2) 1.0173(13) 0.090(5) Uani 0.333(12) 1 d P B 3
H15G H 0.7672 0.4119 1.0014 0.108 Uiso 0.333(12) 1 calc PR B 3
H15H H 0.6427 0.3751 0.9977 0.108 Uiso 0.333(12) 1 calc PR B 3

loop_
_atom_site_aniso_label
_atom_site_aniso_U_11
_atom_site_aniso_U_22
_atom_site_aniso_U_33
_atom_site_aniso_U_23
_atom_site_aniso_U_13
_atom_site_aniso_U_12
Zn1 0.02831(17) 0.03182(17) 0.0545(2) 0.00104(14) 0.00718(15) 0.00726(13)
Zn2 0.02187(16) 0.02972(16) 0.04320(18) 0.00213(13) -0.00041(13) 0.00245(11)
Li1 0.058(3) 0.044(3) 0.055(3) 0.003(2) 0.011(3) -0.003(2)
Cl1 0.0354(4) 0.0362(3) 0.0521(4) 0.0060(3) 0.0140(3) 0.0093(3)
Cl2 0.0342(4) 0.0459(4) 0.0474(4) -0.0088(3) 0.0027(3) 0.0036(3)
Cl3 0.0235(3) 0.0549(4) 0.0560(4) 0.0122(3) 0.0004(3) 0.0109(3)
O1 0.0482(13) 0.0563(13) 0.0470(12) 0.0056(10) 0.0079(10) -0.0017(10)
O2 0.0665(17) 0.0464(14) 0.126(3) -0.0012(15) 0.0056(17) 0.0127(12)
O3 0.106(3) 0.102(2) 0.0480(17) 0.0026(16) 0.0240(16) -0.022(2)
N1 0.0282(12) 0.0357(12) 0.0463(13) 0.0094(10) 0.0055(10) 0.0030(9)
N2 0.0234(11) 0.0309(11) 0.0431(12) 0.0074(9) 0.0047(9) 0.0040(9)
N3 0.0250(11) 0.0243(10) 0.0474(13) 0.0026(9) 0.0034(10) -0.0013(8)
N4 0.0280(12) 0.0252(11) 0.0558(14) 0.0027(10) 0.0023(11) -0.0019(9)
C1 0.0274(13) 0.0326(14) 0.0482(16) 0.0061(12) 0.0074(12) 0.0010(11)
C2 0.0278(14) 0.0343(14) 0.0472(16) 0.0064(12) 0.0055(12) -0.0016(11)
C3 0.0352(15) 0.0494(17) 0.0503(17) 0.0097(14) 0.0110(13) 0.0060(13)
C4 0.0416(17) 0.0546(19) 0.0549(19) 0.0119(15) 0.0042(15) 0.0134(14)
C5 0.0459(18) 0.0455(17) 0.0513(18) 0.0130(14) 0.0036(15) 0.0000(14)
C6 0.0422(18) 0.080(2) 0.064(2) 0.0287(19) 0.0113(16) -0.0026(17)
C7 0.0315(16) 0.076(2) 0.064(2) 0.0285(18) 0.0075(15) 0.0037(15)
C8 0.0270(13) 0.0307(13) 0.0501(16) 0.0124(12) 0.0093(12) 0.0005(11)
C9 0.0339(15) 0.0428(16) 0.0578(18) 0.0033(14) 0.0113(14) 0.0021(12)
C10 0.0338(16) 0.0488(18) 0.078(2) 0.0157(17) 0.0163(16) 0.0123(13)
C11 0.0250(14) 0.0534(18) 0.0629(19) 0.0238(16) 0.0052(14) 0.0040(13)
C12 0.0340(16) 0.0511(18) 0.0574(19) 0.0055(15) 0.0045(14) -0.0074(14)
C13 0.0284(14) 0.0418(16) 0.0589(18) 0.0037(14) 0.0088(13) 0.0010(12)
C14 0.0224(12) 0.0242(12) 0.0431(14) 0.0021(11) -0.0016(11) 0.0012(10)
C15 0.0229(12) 0.0237(12) 0.0402(14) 0.0026(10) 0.0006(11) -0.0016(9)
C16 0.0228(12) 0.0224(12) 0.0519(16) 0.0043(11) -0.0009(12) 0.0025(10)
C17 0.0282(14) 0.0251(13) 0.0666(19) 0.0060(13) -0.0041(13) 0.0016(11)
C18 0.0310(14) 0.0336(14) 0.0443(15) 0.0100(12) 0.0072(12) 0.0096(11)
C19 0.0542(19) 0.0314(15) 0.0585(19) 0.0119(13) 0.0085(15) 0.0075(13)
C20 0.101(3) 0.0370(18) 0.074(2) 0.0130(16) 0.028(2) 0.0259(18)
C21 0.0364(15) 0.0285(13) 0.0385(14) 0.0046(11) 0.0020(12) 0.0050(11)
C22 0.067(2) 0.0338(15) 0.0482(18) -0.0027(13) 0.0061(16) 0.0011(14)
C23 0.061(2) 0.071(2) 0.0503(19) -0.0119(17) -0.0060(17) 0.0249(18)
C24 0.0282(14) 0.0279(13) 0.0547(17) 0.0114(12) -0.0041(12) -0.0007(11)
C25 0.0283(14) 0.0314(14) 0.0647(19) 0.0105(13) -0.0045(13) -0.0033(11)
C26 0.0367(17) 0.0388(17) 0.088(3) 0.0181(16) -0.0163(17) -0.0082(13)
C27 0.027(3) 0.028(3) 0.038(4) 0.007(3) 0.004(3) -0.003(2)
C28 0.064(4) 0.049(3) 0.049(3) 0.017(3) 0.020(3) 0.024(3)
C29 0.074(4) 0.056(4) 0.080(6) 0.037(4) 0.036(4) 0.034(3)
C30 0.0317(14) 0.0319(14) 0.0356(14) 0.0047(11) -0.0011(11) -0.0013(11)
C31 0.0286(13) 0.0363(14) 0.0403(14) 0.0066(12) -0.0010(11) -0.0039(11)
C32 0.0420(17) 0.0363(16) 0.069(2) -0.0038(14) 0.0186(15) -0.0085(13)
C33 0.056(2) 0.0407(18) 0.085(3) -0.0094(17) 0.0188(19) -0.0108(15)
C34 0.051(2) 0.0428(18) 0.077(2) 0.0085(17) 0.0052(18) -0.0177(15)
C35 0.0467(19) 0.067(2) 0.060(2) 0.0147(18) 0.0104(16) -0.0208(17)
C36 0.0412(17) 0.0561(19) 0.0459(17) 0.0016(14) 0.0073(14) -0.0111(14)
C37 0.0384(15) 0.0332(14) 0.0387(14) 0.0070(11) 0.0058(12) 0.0016(11)
C38 0.061(2) 0.076(2) 0.0445(18) 0.0147(17) 0.0093(16) 0.0257(18)
C39 0.090(3) 0.089(3) 0.083(3) 0.043(2) 0.044(3) 0.055(3)
C40 0.115(4) 0.0396(19) 0.086(3) 0.0092(19) 0.059(3) 0.014(2)
C41 0.077(3) 0.050(2) 0.069(2) -0.0100(17) 0.037(2) -0.0124(19)
C42 0.0479(18) 0.0472(18) 0.0488(17) -0.0014(14) 0.0156(15) -0.0108(14)
C43 0.064(2) 0.067(2) 0.054(2) 0.0065(17) 0.0152(18) -0.0058(18)
C44 0.105(4) 0.100(3) 0.068(3) 0.005(2) 0.018(3) -0.039(3)
C45 0.087(3) 0.082(3) 0.075(3) 0.023(2) -0.010(2) -0.023(2)
C46 0.067(2) 0.070(2) 0.061(2) 0.0152(19) -0.0057(19) -0.0107(19)
C47 0.094(4) 0.058(3) 0.147(5) 0.038(3) 0.013(3) 0.019(2)
C48 0.079(4) 0.094(4) 0.205(7) 0.060(4) 0.006(4) 0.001(3)
C49 0.211(6) 0.059(3) 0.220(7) -0.025(3) 0.008(5) 0.028(3)
C50 0.211(6) 0.059(3) 0.220(7) -0.025(3) 0.008(5) 0.028(3)
C51 0.100(7) 0.159(11) 0.040(4) -0.018(5) 0.028(4) -0.039(7)
C52 0.100(7) 0.159(11) 0.040(4) -0.018(5) 0.028(4) -0.039(7)
C53 0.242(14) 0.163(11) 0.075(6) 0.060(7) -0.013(7) -0.080(10)
C54 0.073(5) 0.089(6) 0.086(6) 0.050(5) 0.010(4) 0.007(4)
C127 0.028(4) 0.025(4) 0.032(4) 0.008(3) 0.008(3) -0.001(3)
C128 0.036(4) 0.043(4) 0.043(5) 0.018(4) 0.008(4) 0.002(3)
C129 0.050(5) 0.063(6) 0.078(7) 0.046(6) 0.012(5) 0.015(4)
C151 0.083(9) 0.124(14) 0.048(7) 0.000(7) 0.008(6) -0.020(9)
C152 0.083(10) 0.077(10) 0.076(11) -0.001(8) 0.006(8) -0.002(8)
C153 0.159(12) 0.119(8) 0.078(6) 0.021(6) -0.011(8) -0.027(9)
C154 0.083(9) 0.124(14) 0.048(7) 0.000(7) 0.008(6) -0.020(9)

loop_
_atom_type_symbol
_atom_type_description
_atom_type_scat_dispersion_real
_atom_type_scat_dispersion_imag
_atom_type_scat_source
C C 0.0033 0.0016 'International Tables Vol C Tables 4.2.6.8 and 6.1.1.4'
H H 0.0000 0.0000 'International Tables Vol C Tables 4.2.6.8 and 6.1.1.4'
N N 0.0061 0.0033 'International Tables Vol C Tables 4.2.6.8 and 6.1.1.4'
Zn Zn 0.2839 1.4301 'International Tables Vol C Tables 4.2.6.8 and 6.1.1.4'
Cl Cl 0.1484 0.1585 'International Tables Vol C Tables 4.2.6.8 and 6.1.1.4'
O O 0.0106 0.0060 'International Tables Vol C Tables 4.2.6.8 and 6.1.1.4'
Li Li -0.0003 0.0001 'International Tables Vol C Tables 4.2.6.8 and 6.1.1.4'

loop_
_geom_angle_atom_site_label_1
_geom_angle_atom_site_label_2
_geom_angle_atom_site_label_3
_geom_angle
Cl1 Zn1 Cl2 107.55(3)
N2 Zn1 Cl1 131.38(7)
N2 Zn1 Cl2 93.92(6)
N2 Zn1 C16 87.88(9)
C16 Zn1 Cl1 126.96(7)
C16 Zn1 Cl2 102.21(7)
Cl3 Zn2 Cl2 112.00(3)
Cl3 Zn2 C15 124.96(7)
N3 Zn2 Cl2 93.61(7)
N3 Zn2 Cl3 133.19(7)
N3 Zn2 C15 80.68(9)
C15 Zn2 Cl2 105.37(7)
Cl1 Li1 C154 94.3(5)
O1 Li1 Cl1 132.2(3)
O1 Li1 C154 101.9(5)
O2 Li1 Cl1 102.3(3)
O2 Li1 O1 100.6(3)
O2 Li1 C154 130.3(6)
O3 Li1 Cl1 103.5(2)
O3 Li1 O1 103.2(3)
O3 Li1 O2 115.9(3)
O3 Li1 C154 15.1(5)
Zn1 Cl1 Li1 108.55(15)
Zn2 Cl2 Zn1 84.54(2)
C43 O1 Li1 126.7(3)
C43 O1 C46 106.1(3)
C46 O1 Li1 126.5(3)
C47 O2 Li1 123.9(3)
C47 O2 C50 108.6(4)
C50 O2 Li1 121.5(4)
C51 O3 Li1 137.6(7)
C51 O3 C54 103.6(7)
C51 O3 C151 32.4(6)
C54 O3 Li1 116.6(5)
C54 O3 C151 135.6(8)
C151 O3 Li1 105.5(8)
C154 O3 Li1 137.1(12)
C154 O3 C51 84.6(12)
C154 O3 C54 21.2(13)
C154 O3 C151 117.1(13)
C1 N1 N2 117.4(2)
N1 N2 Zn1 126.15(17)
C14 N2 Zn1 106.17(16)
C14 N2 N1 113.7(2)
N4 N3 Zn2 122.23(16)
C17 N3 Zn2 109.63(18)
C17 N3 N4 117.3(2)
C30 N4 N3 114.8(2)
N1 C1 C2 115.9(2)
N1 C1 C8 123.8(3)
C2 C1 C8 119.9(2)
C3 C2 C1 120.5(3)
C3 C2 C7 116.9(3)
C7 C2 C1 122.6(3)
C2 C3 H3 119.5
C4 C3 C2 121.1(3)
C4 C3 H3 119.5
C3 C4 H4 119.3
C5 C4 C3 121.4(3)
C5 C4 H4 119.3
C4 C5 H5 120.5
C4 C5 C6 118.9(3)
C6 C5 H5 120.5
C5 C6 H6 119.9
C5 C6 C7 120.1(3)
C7 C6 H6 119.9
C2 C7 H7 119.3
C6 C7 C2 121.5(3)
C6 C7 H7 119.3
C9 C8 C1 123.8(3)
C9 C8 C13 118.0(3)
C13 C8 C1 118.1(3)
C8 C9 H9 119.5
C8 C9 C10 121.0(3)
C10 C9 H9 119.5
C9 C10 H10 119.9
C11 C10 C9 120.3(3)
C11 C10 H10 119.9
C10 C11 H11 120.3
C12 C11 C10 119.4(3)
C12 C11 H11 120.3
C11 C12 H12 119.7
C11 C12 C13 120.6(3)
C13 C12 H12 119.7
C8 C13 C12 120.6(3)
C8 C13 H13 119.7
C12 C13 H13 119.7
N2 C14 C15 120.1(2)
N2 C14 C18 118.6(2)
C15 C14 C18 121.3(2)
C14 C15 Zn2 90.14(15)
C14 C15 C16 119.1(2)
C14 C15 C21 121.3(2)
C16 C15 Zn2 96.46(14)
C21 C15 Zn2 102.52(15)
C21 C15 C16 116.0(2)
C15 C16 Zn1 97.88(17)
C15 C16 C24 114.5(2)
C17 C16 Zn1 104.45(19)
C17 C16 C15 113.5(2)
C17 C16 C24 114.6(2)
C24 C16 Zn1 110.00(19)
N3 C17 C16 118.6(2)
N3 C17 C27 116.8(3)
N3 C17 C127 121.4(3)
C16 C17 C27 123.4(3)
C16 C17 C127 115.6(3)
C127 C17 C27 32.6(3)
C14 C18 H18A 108.9
C14 C18 H18B 108.9
C14 C18 C19 113.2(2)
H18A C18 H18B 107.8
C19 C18 H18A 108.9
C19 C18 H18B 108.9
C18 C19 H19A 109.4
C18 C19 H19B 109.4
H19A C19 H19B 108.0
C20 C19 C18 111.2(3)
C20 C19 H19A 109.4
C20 C19 H19B 109.4
C19 C20 H20A 109.5
C19 C20 H20B 109.5
C19 C20 H20C 109.5
H20A C20 H20B 109.5
H20A C20 H20C 109.5
H20B C20 H20C 109.5
C15 C21 H21A 108.0
C15 C21 H21B 108.0
C15 C21 C22 117.0(2)
H21A C21 H21B 107.3
C22 C21 H21A 108.0
C22 C21 H21B 108.0
C21 C22 H22A 109.1
C21 C22 H22B 109.1
H22A C22 H22B 107.9
C23 C22 C21 112.3(3)
C23 C22 H22A 109.1
C23 C22 H22B 109.1
C22 C23 H23A 109.5
C22 C23 H23B 109.5
C22 C23 H23C 109.5
H23A C23 H23B 109.5
H23A C23 H23C 109.5
H23B C23 H23C 109.5
C16 C24 H24A 108.4
C16 C24 H24B 108.4
H24A C24 H24B 107.5
C25 C24 C16 115.3(2)
C25 C24 H24A 108.4
C25 C24 H24B 108.4
C24 C25 H25A 109.4
C24 C25 H25B 109.4
H25A C25 H25B 108.0
C26 C25 C24 111.1(3)
C26 C25 H25A 109.4
C26 C25 H25B 109.4
C25 C26 H26A 109.5
C25 C26 H26B 109.5
C25 C26 H26C 109.5
H26A C26 H26B 109.5
H26A C26 H26C 109.5
H26B C26 H26C 109.5
C17 C27 H27A 109.9
C17 C27 H27B 109.9
H27A C27 H27B 108.3
C28 C27 C17 108.8(6)
C28 C27 H27A 109.9
C28 C27 H27B 109.9
C27 C28 H28A 109.3
C27 C28 H28B 109.3
C27 C28 C29 111.6(6)
H28A C28 H28B 108.0
C29 C28 H28A 109.3
C29 C28 H28B 109.3
C28 C29 H29A 109.5
C28 C29 H29B 109.5
C28 C29 H29C 109.5
H29A C29 H29B 109.5
H29A C29 H29C 109.5
H29B C29 H29C 109.5
N4 C30 C31 115.9(2)
N4 C30 C37 125.2(2)
C37 C30 C31 118.9(2)
C32 C31 C30 120.0(3)
C36 C31 C30 121.4(3)
C36 C31 C32 118.6(3)
C31 C32 H32 119.7
C31 C32 C33 120.5(3)
C33 C32 H32 119.7
C32 C33 H33 119.8
C34 C33 C32 120.5(3)
C34 C33 H33 119.8
C33 C34 H34 120.2
C33 C34 C35 119.7(3)
C35 C34 H34 120.2
C34 C35 H35 119.8
C34 C35 C36 120.3(3)
C36 C35 H35 119.8
C31 C36 C35 120.3(3)
C31 C36 H36 119.8
C35 C36 H36 119.8
C38 C37 C30 122.3(3)
C38 C37 C42 118.7(3)
C42 C37 C30 119.1(3)
C37 C38 H38 119.9
C37 C38 C39 120.2(3)
C39 C38 H38 119.9
C38 C39 H39 120.4
C40 C39 C38 119.2(4)
C40 C39 H39 120.4
C39 C40 H40 119.6
C41 C40 C39 120.9(4)
C41 C40 H40 119.6
C40 C41 H41 120.2
C42 C41 C40 119.6(4)
C42 C41 H41 120.2
C37 C42 H42 119.3
C41 C42 C37 121.4(3)
C41 C42 H42 119.3
O1 C43 H43A 110.7
O1 C43 H43B 110.7
O1 C43 C44 105.5(3)
H43A C43 H43B 108.8
C44 C43 H43A 110.7
C44 C43 H43B 110.7
C43 C44 H44A 110.6
C43 C44 H44B 110.6
H44A C44 H44B 108.7
C45 C44 C43 105.7(3)
C45 C44 H44A 110.6
C45 C44 H44B 110.6
C44 C45 H45A 110.7
C44 C45 H45B 110.7
C44 C45 C46 105.4(3)
H45A C45 H45B 108.8
C46 C45 H45A 110.7
C46 C45 H45B 110.7
O1 C46 C45 104.8(3)
O1 C46 H46A 110.8
O1 C46 H46B 110.8
C45 C46 H46A 110.8
C45 C46 H46B 110.8
H46A C46 H46B 108.9
O2 C47 H47A 110.9
O2 C47 H47B 110.9
O2 C47 C48 104.4(5)
H47A C47 H47B 108.9
C48 C47 H47A 110.9
C48 C47 H47B 110.9
C47 C48 H48A 111.5
C47 C48 H48B 111.5
H48A C48 H48B 109.3
C49 C48 C47 101.5(6)
C49 C48 H48A 111.5
C49 C48 H48B 111.5
C48 C49 H49A 109.6
C48 C49 H49B 109.6
H49A C49 H49B 108.2
C50 C49 C48 110.1(5)
C50 C49 H49A 109.6
C50 C49 H49B 109.6
O2 C50 H50A 110.7
O2 C50 H50B 110.7
C49 C50 O2 105.4(6)
C49 C50 H50A 110.7
C49 C50 H50B 110.7
H50A C50 H50B 108.8
O3 C51 H51A 108.0
O3 C51 H51B 108.0
H51A C51 H51B 107.3
C52 C51 O3 117.0(15)
C52 C51 H51A 108.0
C52 C51 H51B 108.0
C51 C52 H52A 110.8
C51 C52 H52B 110.8
C51 C52 C53 104.9(14)
H52A C52 H52B 108.9
C53 C52 H52A 110.8
C53 C52 H52B 110.8
C52 C53 H53A 110.7
C52 C53 H53B 110.7
C52 C53 C54 105.2(12)
H53A C53 H53B 108.8
C54 C53 H53A 110.7
C54 C53 H53B 110.7
O3 C54 H54A 111.9
O3 C54 H54B 111.9
C53 C54 O3 99.4(8)
C53 C54 H54A 111.9
C53 C54 H54B 111.9
H54A C54 H54B 109.6
C17 C127 H12A 110.6
C17 C127 H12B 110.6
H12A C127 H12B 108.7
C128 C127 C17 105.8(7)
C128 C127 H12A 110.6
C128 C127 H12B 110.6
C127 C128 H12C 109.6
C127 C128 H12D 109.6
H12C C128 H12D 108.1
C129 C128 C127 110.2(8)
C129 C128 H12C 109.6
C129 C128 H12D 109.6
O3 C151 H15A 112.7
O3 C151 H15B 112.7
H15A C151 H15B 110.1
C152 C151 O3 95.5(13)
C152 C151 H15A 112.7
C152 C151 H15B 112.7
C151 C152 H15C 109.8
C151 C152 H15D 109.8
H15C C152 H15D 108.2
C153 C152 C151 109.5(15)
C153 C152 H15C 109.8
C153 C152 H15D 109.8
C152 C153 H15E 112.5
C152 C153 H15F 112.5
C152 C153 C154 96.2(12)
H15E C153 H15F 110.0
C154 C153 H15E 112.5
C154 C153 H15F 112.5
Li1 C154 H15G 85.9
Li1 C154 H15H 105.2
O3 C154 Li1 27.8(8)
O3 C154 C153 110.2(19)
O3 C154 H15G 109.6
O3 C154 H15H 109.6
C153 C154 Li1 134.3(16)
C153 C154 H15G 109.6
C153 C154 H15H 109.6
H15G C154 H15H 108.1

loop_
_geom_bond_atom_site_label_1
_geom_bond_atom_site_label_2
_geom_bond_distance
Zn1 Cl1 2.2249(7)
Zn1 Cl2 2.4163(7)
Zn1 N2 2.008(2)
Zn1 C16 2.096(3)
Zn2 Cl2 2.3778(8)
Zn2 Cl3 2.1841(7)
Zn2 N3 2.006(2)
Zn2 C15 2.195(2)
Li1 Cl1 2.387(5)
Li1 O1 1.934(6)
Li1 O2 1.922(7)
Li1 O3 1.906(6)
Li1 C154 2.78(3)
O1 C43 1.421(4)
O1 C46 1.445(4)
O2 C47 1.401(6)
O2 C50 1.444(6)
O3 C51 1.380(10)
O3 C54 1.568(10)
O3 C151 1.64(2)
O3 C154 1.06(3)
N1 N2 1.393(3)
N1 C1 1.294(4)
N2 C14 1.360(3)
N3 N4 1.415(3)
N3 C17 1.321(3)
N4 C30 1.288(4)
C1 C2 1.491(4)
C1 C8 1.492(4)
C2 C3 1.384(4)
C2 C7 1.400(4)
C3 H3 0.9500
C3 C4 1.384(4)
C4 H4 0.9500
C4 C5 1.366(5)
C5 H5 0.9500
C5 C6 1.375(5)
C6 H6 0.9500
C6 C7 1.389(5)
C7 H7 0.9500
C8 C9 1.383(4)
C8 C13 1.386(4)
C9 H9 0.9500
C9 C10 1.384(4)
C10 H10 0.9500
C10 C11 1.373(5)
C11 H11 0.9500
C11 C12 1.366(5)
C12 H12 0.9500
C12 C13 1.387(4)
C13 H13 0.9500
C14 C15 1.413(4)
C14 C18 1.508(4)
C15 C16 1.535(3)
C15 C21 1.530(4)
C16 C17 1.447(4)
C16 C24 1.544(3)
C17 C27 1.582(7)
C17 C127 1.543(8)
C18 H18A 0.9900
C18 H18B 0.9900
C18 C19 1.542(4)
C19 H19A 0.9900
C19 H19B 0.9900
C19 C20 1.508(4)
C20 H20A 0.9800
C20 H20B 0.9800
C20 H20C 0.9800
C21 H21A 0.9900
C21 H21B 0.9900
C21 C22 1.533(4)
C22 H22A 0.9900
C22 H22B 0.9900
C22 C23 1.509(5)
C23 H23A 0.9800
C23 H23B 0.9800
C23 H23C 0.9800
C24 H24A 0.9900
C24 H24B 0.9900
C24 C25 1.527(4)
C25 H25A 0.9900
C25 H25B 0.9900
C25 C26 1.527(4)
C26 H26A 0.9800
C26 H26B 0.9800
C26 H26C 0.9800
C27 H27A 0.9900
C27 H27B 0.9900
C27 C28 1.501(9)
C28 H28A 0.9900
C28 H28B 0.9900
C28 C29 1.513(9)
C29 H29A 0.9800
C29 H29B 0.9800
C29 H29C 0.9800
C30 C31 1.490(3)
C30 C37 1.482(4)
C31 C32 1.381(4)
C31 C36 1.377(4)
C32 H32 0.9500
C32 C33 1.389(4)
C33 H33 0.9500
C33 C34 1.360(5)
C34 H34 0.9500
C34 C35 1.368(5)
C35 H35 0.9500
C35 C36 1.394(4)
C36 H36 0.9500
C37 C38 1.377(4)
C37 C42 1.392(4)
C38 H38 0.9500
C38 C39 1.404(5)
C39 H39 0.9500
C39 C40 1.377(6)
C40 H40 0.9500
C40 C41 1.369(6)
C41 H41 0.9500
C41 C42 1.366(5)
C42 H42 0.9500
C43 H43A 0.9900
C43 H43B 0.9900
C43 C44 1.511(5)
C44 H44A 0.9900
C44 H44B 0.9900
C44 C45 1.483(6)
C45 H45A 0.9900
C45 H45B 0.9900
C45 C46 1.501(5)
C46 H46A 0.9900
C46 H46B 0.9900
C47 H47A 0.9900
C47 H47B 0.9900
C47 C48 1.512(6)
C48 H48A 0.9900
C48 H48B 0.9900
C48 C49 1.464(9)
C49 H49A 0.9900
C49 H49B 0.9900
C49 C50 1.416(10)
C50 H50A 0.9900
C50 H50B 0.9900
C51 H51A 0.9900
C51 H51B 0.9900
C51 C52 1.33(4)
C52 H52A 0.9900
C52 H52B 0.9900
C52 C53 1.51(4)
C53 H53A 0.9900
C53 H53B 0.9900
C53 C54 1.520(15)
C54 H54A 0.9900
C54 H54B 0.9900
C127 H12A 0.9900
C127 H12B 0.9900
C127 C128 1.535(12)
C128 H12C 0.9900
C128 H12D 0.9900
C128 C129 1.525(14)
C129 H12E 0.9800
C129 H12F 0.9800
C129 H12G 0.9800
C151 H15A 0.9900
C151 H15B 0.9900
C151 C152 1.53(2)
C152 H15C 0.9900
C152 H15D 0.9900
C152 C153 1.45(2)
C153 H15E 0.9900
C153 H15F 0.9900
C153 C154 1.69(2)
C154 H15G 0.9900
C154 H15H 0.9900
